data_4027654
loop_
_publ_author_name
'Calogero Capici'
'Giuseppe Gattuso'
'Anna Notti'
'Melchiorre F. Parisi'
'Sebastiano Pappalardo'
'Giovanna Brancatelli'
'Silvano Geremia'

_publ_section_title
;
 Selective Amine Recognition Driven by Host-Guest Proton Transfer and Salt
 Bridge Formation
;
_journal_name_full 'Journal of Organic Chemistry'
_journal_page_first 9668
_journal_page_last 9675
_journal_paper_doi 10.1021/jo301730m
_journal_volume 77
_journal_year 2012
_chemical_absolute_configuration unk
_chemical_formula_sum 'C89.5 H126.5 F6.5 N O17.25'
_chemical_formula_weight 1615.92
_chemical_name_systematic
;
 ?
;
_space_group_IT_number 33
_symmetry_cell_setting orthorhombic
_symmetry_space_group_name_Hall 'P 2c -2n'
_symmetry_space_group_name_H-M 'P n a 21'
_atom_sites_solution_hydrogens geom
_atom_sites_solution_primary direct
_atom_sites_solution_secondary difmap
_audit_creation_date 2012-07-27T13:20:11-00:00
_audit_creation_method 'WinGX routine CIF_UPDATE'
_cell_angle_alpha 90
_cell_angle_beta 90
_cell_angle_gamma 90
_cell_formula_units_Z 4
_cell_length_a 23.01
_cell_length_b 18.23
_cell_length_c 22
_cell_measurement_temperature 293(2)
_cell_volume 9228.391
_computing_structure_refinement 'SHELXL-97 (Sheldrick, 2008)'
_diffrn_ambient_temperature 293(2)
_diffrn_measured_fraction_theta_full 0
_diffrn_measured_fraction_theta_max 0.906
_diffrn_radiation_monochromator graphite
_diffrn_radiation_wavelength 0.88561
_diffrn_reflns_av_unetI/netI 0.0464
_diffrn_reflns_limit_h_max 24
_diffrn_reflns_limit_h_min 0
_diffrn_reflns_limit_k_max 19
_diffrn_reflns_limit_k_min 0
_diffrn_reflns_limit_l_max 23
_diffrn_reflns_limit_l_min 0
_diffrn_reflns_number 5810
_diffrn_reflns_theta_full 0.5
_diffrn_reflns_theta_max 28.82
_diffrn_reflns_theta_min 1.78
_exptl_absorpt_coefficient_mu 0.147
_exptl_absorpt_correction_type none
_exptl_crystal_density_diffrn 1.163
_exptl_crystal_F_000 3468
_exptl_crystal_size_max 0.22
_exptl_crystal_size_mid 0.15
_exptl_crystal_size_min 0.1
_refine_diff_density_max 0.456
_refine_diff_density_min -0.39
_refine_diff_density_rms 0.104
_refine_ls_abs_structure_details 'Flack H D (1983), Acta Cryst. A39, 876-881'
_refine_ls_abs_structure_Flack 0.6(11)
_refine_ls_extinction_coef 0.0134(14)
_refine_ls_extinction_expression Fc^*^=kFc[1+0.001xFc^2^\l^3^/sin(2\q)]^-1/4^
_refine_ls_extinction_method SHELXL
_refine_ls_goodness_of_fit_ref 1.077
_refine_ls_hydrogen_treatment constr
_refine_ls_matrix_type full
_refine_ls_number_parameters 935
_refine_ls_number_reflns 5810
_refine_ls_number_restraints 1
_refine_ls_restrained_S_all 1.076
_refine_ls_R_factor_all 0.0957
_refine_ls_R_factor_gt 0.0837
_refine_ls_shift/su_max 0.194
_refine_ls_shift/su_mean 0.003
_refine_ls_structure_factor_coef Fsqd
_refine_ls_weighting_details 'calc w=1/[\s^2^(Fo^2^)+(0.1837P)^2^+1.0194P] where P=(Fo^2^+2Fc^2^)/3'
_refine_ls_weighting_scheme calc
_refine_ls_wR_factor_gt 0.2139
_refine_ls_wR_factor_ref 0.2271
_reflns_number_gt 4870
_reflns_number_total 5810
_reflns_threshold_expression >2\s(I)
_cod_data_source_file jo301730m_si_005.cif
_cod_data_source_block tbu-cooh_nbunh2
_cod_original_cell_volume 9228.4
_cod_original_formula_sum 'C89.50 H126.50 F6.50 N O17.25'
_cod_database_code 4027654

loop_
_symmetry_equiv_pos_as_xyz
'x, y, z'
'-x, -y, z+1/2'
'-x+1/2, y+1/2, z+1/2'
'x+1/2, -y+1/2, z'

loop_
_atom_site_label
_atom_site_type_symbol
_atom_site_fract_x
_atom_site_fract_y
_atom_site_fract_z
_atom_site_U_iso_or_equiv
_atom_site_adp_type
_atom_site_occupancy
_atom_site_symmetry_multiplicity
_atom_site_calc_flag
_atom_site_refinement_flags
_atom_site_disorder_assembly
_atom_site_disorder_group
C1A C 0.0220(2) 0.3399(2) 1.24903(17) 0.0386(18) Uani 1 1 d G . .
C1B C -0.00302(19) 0.3652(2) 1.1955(2) 0.0332(17) Uani 1 1 d G . .
H1B H -0.0242 0.4087 1.1955 0.04 Uiso 1 1 calc R . .
C1C C 0.00363(19) 0.3256(2) 1.14195(17) 0.0332(17) Uani 1 1 d G . .
C1D C 0.0353(2) 0.2606(2) 1.14197(17) 0.0325(17) Uani 1 1 d G . .
C1E C 0.06027(19) 0.23530(19) 1.1955(2) 0.0347(17) Uani 1 1 d G . .
C1F C 0.0536(2) 0.2749(2) 1.24906(17) 0.0351(17) Uani 1 1 d G . .
H1F H 0.0703 0.258 1.2849 0.042 Uiso 1 1 calc R . .
C1H C -0.0048(4) 0.1631(5) 1.0844(5) 0.052(2) Uani 1 1 d . . .
H1H1 H -0.0409 0.1825 1.1004 0.063 Uiso 1 1 calc R . .
H1H2 H 0.0061 0.121 1.1088 0.063 Uiso 1 1 calc R . .
C1I C -0.0138(4) 0.1394(4) 1.0208(4) 0.045(2) Uani 1 1 d . . .
C1N C 0.0109(4) 0.3811(4) 1.3100(4) 0.0423(19) Uani 1 1 d . . .
C1O C 0.0682(5) 0.3971(8) 1.3408(6) 0.080(3) Uani 1 1 d . . .
H1O1 H 0.0895 0.3523 1.3458 0.12 Uiso 1 1 calc R . .
H1O2 H 0.0611 0.4187 1.3799 0.12 Uiso 1 1 calc R . .
H1O3 H 0.0903 0.4305 1.3163 0.12 Uiso 1 1 calc R . .
C1P C -0.0206(8) 0.4535(7) 1.3049(6) 0.107(5) Uani 1 1 d . . .
H1P1 H -0.0252 0.4744 1.3447 0.16 Uiso 1 1 calc R . .
H1P2 H -0.0581 0.4457 1.2871 0.16 Uiso 1 1 calc R . .
H1P3 H 0.0015 0.4863 1.2798 0.16 Uiso 1 1 calc R . .
C1Q C -0.0250(6) 0.3291(6) 1.3533(6) 0.077(3) Uani 1 1 d . . .
H1Q1 H -0.0051 0.283 1.3574 0.116 Uiso 1 1 calc R . .
H1Q2 H -0.0629 0.321 1.3364 0.116 Uiso 1 1 calc R . .
H1Q3 H -0.0287 0.3516 1.3926 0.116 Uiso 1 1 calc R . .
C1Z C -0.0248(3) 0.3535(4) 1.0834(4) 0.0364(17) Uani 1 1 d . . .
H1Z1 H -0.0663 0.3587 1.0901 0.044 Uiso 1 1 calc R . .
H1Z2 H -0.0194 0.3172 1.0516 0.044 Uiso 1 1 calc R . .
C2A C -0.0023(2) 0.56050(18) 1.0638(2) 0.043(2) Uani 1 1 d G A .
C2B C 0.0454(2) 0.56303(16) 1.0250(2) 0.0378(18) Uani 1 1 d G . .
H2B H 0.0605 0.608 1.013 0.045 Uiso 1 1 calc R . .
C2C C 0.07035(18) 0.4983(2) 1.0042(2) 0.0339(17) Uani 1 1 d G . .
C2D C 0.04770(19) 0.43104(16) 1.0222(2) 0.0316(16) Uani 1 1 d G . .
C2E C 0.00005(19) 0.42851(17) 1.0610(2) 0.0340(17) Uani 1 1 d G . .
C2F C -0.02494(18) 0.4932(2) 1.0818(2) 0.0414(19) Uani 1 1 d G . .
H2F H -0.0568 0.4915 1.1078 0.05 Uiso 1 1 calc R . .
C2H C 0.0509(3) 0.3397(4) 0.9460(4) 0.0357(17) Uani 1 1 d . . .
H2H1 H 0.0543 0.3771 0.9148 0.043 Uiso 1 1 calc R . .
H2H2 H 0.0101 0.3274 0.9507 0.043 Uiso 1 1 calc R . .
C2I C 0.0850(3) 0.2728(4) 0.9282(4) 0.0390(18) Uani 1 1 d . . .
C2N C 0.0930(4) 0.1843(5) 0.8444(4) 0.049(2) Uani 1 1 d . . .
C2O C 0.0803(5) 0.1172(4) 0.8847(5) 0.057(2) Uani 1 1 d . . .
H2O1 H 0.1023 0.1208 0.9217 0.086 Uiso 1 1 calc R . .
H2O2 H 0.0912 0.0733 0.8634 0.086 Uiso 1 1 calc R . .
H2O3 H 0.0396 0.1156 0.8941 0.086 Uiso 1 1 calc R . .
C2P C 0.1578(4) 0.1944(5) 0.8345(5) 0.056(2) Uani 1 1 d . . .
H2P1 H 0.1773 0.1951 0.873 0.085 Uiso 1 1 calc R . .
H2P2 H 0.1646 0.24 0.8137 0.085 Uiso 1 1 calc R . .
H2P3 H 0.1725 0.1546 0.8103 0.085 Uiso 1 1 calc R . .
C2Q C 0.0600(5) 0.1821(7) 0.7851(5) 0.077(3) Uani 1 1 d . . .
H2Q1 H 0.0693 0.2248 0.7616 0.116 Uiso 1 1 calc R . .
H2Q2 H 0.019 0.1812 0.7933 0.116 Uiso 1 1 calc R . .
H2Q3 H 0.0707 0.1389 0.7629 0.116 Uiso 1 1 calc R . .
C2R C -0.0297(4) 0.6331(4) 1.0872(5) 0.050(2) Uani 1 1 d . . .
C2S C 0.0192(10) 0.6798(13) 1.1225(12) 0.055(5) Uiso 0.4 1 d P A 1
C2T C -0.0971(12) 0.6296(14) 1.0678(13) 0.067(7) Uiso 0.4 1 d P A 1
C2U C -0.0315(12) 0.6301(15) 1.1540(14) 0.066(7) Uiso 0.4 1 d P A 1
C2SA C -0.0047(15) 0.6963(19) 1.0639(18) 0.134(10) Uiso 0.6 1 d P A 2
C2TA C -0.0529(10) 0.6785(12) 1.0324(12) 0.088(6) Uiso 0.6 1 d P A 2
C2UA C -0.0798(8) 0.6257(10) 1.1311(9) 0.071(5) Uiso 0.6 1 d P A 2
C2Z C 0.1250(3) 0.5025(4) 0.9642(4) 0.0348(17) Uani 1 1 d . . .
H2Z1 H 0.1203 0.5427 0.9357 0.042 Uiso 1 1 calc R . .
H2Z2 H 0.1277 0.4576 0.9407 0.042 Uiso 1 1 calc R . .
C3A C 0.24342(19) 0.5883(2) 1.06494(19) 0.0365(18) Uani 1 1 d G . .
C3B C 0.28888(15) 0.5387(2) 1.0585(2) 0.0350(17) Uani 1 1 d G . .
H3B H 0.324 0.5471 1.0782 0.042 Uiso 1 1 calc R . .
C3C C 0.28182(15) 0.4766(2) 1.0226(2) 0.0329(16) Uani 1 1 d G . .
C3D C 0.22929(17) 0.46406(19) 0.9932(2) 0.0303(16) Uani 1 1 d G . .
C3E C 0.18383(14) 0.5137(2) 0.9996(2) 0.0284(16) Uani 1 1 d G . .
C3F C 0.19090(16) 0.5758(2) 1.0355(2) 0.0349(17) Uani 1 1 d G . .
H3F H 0.1605 0.609 1.0398 0.042 Uiso 1 1 calc R . .
C3H C 0.2532(4) 0.3989(4) 0.9019(3) 0.0373(17) Uani 1 1 d . . .
H3H1 H 0.2731 0.3521 0.899 0.045 Uiso 1 1 calc R . .
H3H2 H 0.2824 0.4373 0.9019 0.045 Uiso 1 1 calc R . .
C3N C 0.2248(5) 0.4328(5) 0.7388(4) 0.059(3) Uani 1 1 d . . .
C3O C 0.1719(8) 0.4876(5) 0.7369(6) 0.102(6) Uani 1 1 d . . .
H3O1 H 0.1401 0.4674 0.7595 0.153 Uiso 1 1 calc R . .
H3O2 H 0.1602 0.4953 0.6955 0.153 Uiso 1 1 calc R . .
H3O3 H 0.1833 0.5336 0.7546 0.153 Uiso 1 1 calc R . .
C3P C 0.2774(8) 0.4614(9) 0.7031(6) 0.114(5) Uani 1 1 d . . .
H3P1 H 0.2878 0.5092 0.7178 0.17 Uiso 1 1 calc R . .
H3P2 H 0.2677 0.4644 0.6607 0.17 Uiso 1 1 calc R . .
H3P3 H 0.3095 0.4285 0.7085 0.17 Uiso 1 1 calc R . .
C3Q C 0.2074(5) 0.3581(5) 0.7175(5) 0.063(3) Uani 1 1 d . . .
H3Q1 H 0.175 0.3411 0.7411 0.094 Uiso 1 1 calc R . .
H3Q2 H 0.2394 0.3249 0.7223 0.094 Uiso 1 1 calc R . .
H3Q3 H 0.1965 0.3604 0.6754 0.094 Uiso 1 1 calc R . .
C3R C 0.2537(4) 0.6576(4) 1.1054(4) 0.0406(19) Uani 1 1 d . . .
C3S C 0.3039(6) 0.7011(6) 1.0791(6) 0.089(4) Uani 1 1 d . . .
H3S1 H 0.2942 0.7169 1.0387 0.133 Uiso 1 1 calc R . .
H3S2 H 0.338 0.6708 1.0777 0.133 Uiso 1 1 calc R . .
H3S3 H 0.3113 0.7432 1.1042 0.133 Uiso 1 1 calc R . .
C3HA C 0.2136(4) 0.4086(4) 0.8473(4) 0.0387(19) Uani 1 1 d . . .
C3T C 0.2674(7) 0.6339(6) 1.1690(4) 0.079(4) Uani 1 1 d . . .
H3T1 H 0.235 0.6071 1.1853 0.118 Uiso 1 1 calc R . .
H3T2 H 0.2746 0.6763 1.1937 0.118 Uiso 1 1 calc R . .
H3T3 H 0.3012 0.6031 1.1687 0.118 Uiso 1 1 calc R . .
C3U C 0.1997(6) 0.7086(7) 1.1040(9) 0.116(6) Uani 1 1 d . . .
H3U1 H 0.1666 0.6827 1.1197 0.175 Uiso 1 1 calc R . .
H3U2 H 0.1921 0.7236 1.063 0.175 Uiso 1 1 calc R . .
H3U3 H 0.2069 0.7512 1.1286 0.175 Uiso 1 1 calc R . .
C3Z C 0.3333(3) 0.4195(4) 1.0214(4) 0.0371(17) Uani 1 1 d . . .
H3Z1 H 0.3266 0.385 0.9886 0.045 Uiso 1 1 calc R . .
H3Z2 H 0.3691 0.4454 1.0127 0.045 Uiso 1 1 calc R . .
C4A C 0.3703(2) 0.3752(2) 1.18577(16) 0.0372(18) Uani 1 1 d G . .
C4B C 0.3631(2) 0.41266(16) 1.13128(19) 0.0337(17) Uani 1 1 d G . .
H4B H 0.3729 0.462 1.1286 0.04 Uiso 1 1 calc R . .
C4C C 0.3410(2) 0.3764(2) 1.08073(16) 0.0316(16) Uani 1 1 d G . .
C4D C 0.3263(2) 0.3026(2) 1.08467(17) 0.0273(15) Uani 1 1 d G . .
C4E C 0.3335(2) 0.26509(16) 1.1392(2) 0.0302(16) Uani 1 1 d G . .
C4F C 0.3556(2) 0.3014(2) 1.18971(16) 0.0362(17) Uani 1 1 d G . .
H4F H 0.3605 0.2763 1.2262 0.043 Uiso 1 1 calc R . .
C4H C 0.3483(3) 0.2272(4) 1.0013(3) 0.0333(17) Uani 1 1 d . . .
H4H1 H 0.3562 0.1811 1.0216 0.04 Uiso 1 1 calc R . .
H4H2 H 0.3838 0.2558 1.0007 0.04 Uiso 1 1 calc R . .
C4I C 0.3281(4) 0.2130(4) 0.9374(4) 0.0359(18) Uani 1 1 d . . .
C4N C 0.3672(4) 0.1706(5) 0.8392(4) 0.054(2) Uani 1 1 d . . .
C4O C 0.3485(7) 0.2393(6) 0.8057(5) 0.083(4) Uani 1 1 d . . .
H4O1 H 0.3762 0.2777 0.8127 0.124 Uiso 1 1 calc R . .
H4O2 H 0.311 0.2546 0.8202 0.124 Uiso 1 1 calc R . .
H4O3 H 0.3462 0.2293 0.7629 0.124 Uiso 1 1 calc R . .
C4P C 0.4303(4) 0.1487(7) 0.8231(5) 0.074(3) Uani 1 1 d . . .
H4P1 H 0.4555 0.1901 0.829 0.111 Uiso 1 1 calc R . .
H4P2 H 0.4321 0.1334 0.7814 0.111 Uiso 1 1 calc R . .
H4P3 H 0.4425 0.1092 0.8489 0.111 Uiso 1 1 calc R . .
C4Q C 0.3271(5) 0.1072(6) 0.8304(5) 0.066(3) Uani 1 1 d . . .
H4Q1 H 0.2882 0.1217 0.8407 0.099 Uiso 1 1 calc R . .
H4Q2 H 0.339 0.0674 0.8561 0.099 Uiso 1 1 calc R . .
H4Q3 H 0.3283 0.0918 0.7887 0.099 Uiso 1 1 calc R . .
C4R C 0.3920(4) 0.4173(4) 1.2433(4) 0.0394(18) Uani 1 1 d . . .
C4S C 0.4103(11) 0.3681(8) 1.2916(7) 0.147(9) Uani 1 1 d . . .
H4S1 H 0.4413 0.3374 1.2772 0.22 Uiso 1 1 calc R . .
H4S2 H 0.3781 0.338 1.3039 0.22 Uiso 1 1 calc R . .
H4S3 H 0.4237 0.3963 1.3257 0.22 Uiso 1 1 calc R . .
C4T C 0.4431(7) 0.4655(10) 1.2295(7) 0.115(6) Uani 1 1 d . . .
H4T1 H 0.4329 0.4997 1.198 0.173 Uiso 1 1 calc R . .
H4T2 H 0.4752 0.4359 1.2162 0.173 Uiso 1 1 calc R . .
H4T3 H 0.454 0.492 1.2654 0.173 Uiso 1 1 calc R . .
C4U C 0.3449(7) 0.4655(12) 1.2652(8) 0.140(9) Uani 1 1 d . . .
H4U1 H 0.3327 0.4973 1.2328 0.211 Uiso 1 1 calc R . .
H4U2 H 0.3588 0.4946 1.2985 0.211 Uiso 1 1 calc R . .
H4U3 H 0.3127 0.4362 1.2784 0.211 Uiso 1 1 calc R . .
C4Z C 0.3138(3) 0.1847(4) 1.1460(4) 0.0332(16) Uani 1 1 d . . .
H4Z1 H 0.3462 0.1554 1.1604 0.04 Uiso 1 1 calc R . .
H4Z2 H 0.3022 0.1658 1.1066 0.04 Uiso 1 1 calc R . .
C5A C 0.22909(18) 0.1761(2) 1.29594(14) 0.0351(18) Uani 1 1 d G . .
C5B C 0.27389(14) 0.1799(2) 1.25368(19) 0.0314(16) Uani 1 1 d G . .
H5B H 0.3122 0.1845 1.2667 0.038 Uiso 1 1 calc R . .
C5C C 0.26150(15) 0.1768(3) 1.19189(17) 0.0337(17) Uani 1 1 d G . .
C5D C 0.20431(18) 0.1699(2) 1.17237(14) 0.0291(16) Uani 1 1 d G . .
C5E C 0.15951(14) 0.1662(2) 1.21464(19) 0.0323(17) Uani 1 1 d G . .
C5F C 0.17190(16) 0.1693(2) 1.27642(17) 0.0330(17) Uani 1 1 d G . .
H5F H 0.1419 0.1667 1.3047 0.04 Uiso 1 1 calc R . .
C5Z C 0.0937(3) 0.1608(4) 1.1972(4) 0.0354(17) Uani 1 1 d . . .
H5Z1 H 0.0907 0.1381 1.1574 0.042 Uiso 1 1 calc R . .
H5Z2 H 0.0745 0.1287 1.2261 0.042 Uiso 1 1 calc R . .
C6B C 0.1600(4) 0.3564(5) 1.1060(4) 0.050(2) Uani 1 1 d . . .
H6B1 H 0.1443 0.4004 1.0875 0.06 Uiso 1 1 calc R . .
H6B2 H 0.128 0.3312 1.1257 0.06 Uiso 1 1 calc R . .
C6C C 0.2002(4) 0.3786(6) 1.1523(5) 0.062(3) Uani 1 1 d . . .
H6C1 H 0.2312 0.4067 1.1336 0.075 Uiso 1 1 calc R . .
H6C2 H 0.2174 0.3352 1.1703 0.075 Uiso 1 1 calc R . .
C6D C 0.1732(4) 0.4243(5) 1.2022(4) 0.051(2) Uani 1 1 d . . .
H6D1 H 0.2044 0.4463 1.2255 0.061 Uiso 1 1 calc R . .
H6D2 H 0.1525 0.3914 1.2293 0.061 Uiso 1 1 calc R . .
C6E C 0.1312(6) 0.4858(7) 1.1836(7) 0.088(4) Uani 1 1 d . . .
H6E1 H 0.116 0.5092 1.2193 0.132 Uiso 1 1 calc R . .
H6E2 H 0.0997 0.4654 1.1605 0.132 Uiso 1 1 calc R . .
H6E3 H 0.1515 0.5213 1.1593 0.132 Uiso 1 1 calc R . .
C34 C 0.1693(4) 0.1038(4) 1.0842(4) 0.0412(18) Uani 1 1 d . . .
H34A H 0.1362 0.1168 1.059 0.049 Uiso 1 1 calc R . .
H34B H 0.1553 0.0725 1.1167 0.049 Uiso 1 1 calc R . .
C39 C 0.2113(4) 0.0620(4) 1.0469(4) 0.042(2) Uani 1 1 d . . .
C51 C 0.2412(4) 0.1803(4) 1.3648(3) 0.0378(18) Uani 1 1 d . . .
C53 C 0.2142(4) -0.0471(5) 0.9817(4) 0.054(2) Uani 1 1 d . . .
C54 C 0.2113(5) 0.2462(5) 1.3905(4) 0.057(2) Uani 1 1 d . . .
H54A H 0.2187 0.2491 1.4334 0.085 Uiso 1 1 calc R . .
H54B H 0.1703 0.2423 1.3836 0.085 Uiso 1 1 calc R . .
H54C H 0.2259 0.2896 1.371 0.085 Uiso 1 1 calc R . .
C61 C 0.3069(4) 0.1865(6) 1.3804(4) 0.061(3) Uani 1 1 d . . .
H61A H 0.3117 0.1887 1.4238 0.092 Uiso 1 1 calc R . .
H61B H 0.3225 0.2303 1.3624 0.092 Uiso 1 1 calc R . .
H61C H 0.3272 0.1445 1.3648 0.092 Uiso 1 1 calc R . .
C65 C 0.2186(5) 0.1114(5) 1.3951(4) 0.060(3) Uani 1 1 d . . .
H65A H 0.2262 0.1138 1.4379 0.089 Uiso 1 1 calc R . .
H65B H 0.2377 0.0694 1.3781 0.089 Uiso 1 1 calc R . .
H65C H 0.1775 0.1075 1.3884 0.089 Uiso 1 1 calc R . .
C72 C 0.1655(6) -0.0998(7) 0.9655(8) 0.101(5) Uani 1 1 d . . .
H72A H 0.1506 -0.122 1.0018 0.152 Uiso 1 1 calc R . .
H72B H 0.1802 -0.1372 0.9389 0.152 Uiso 1 1 calc R . .
H72C H 0.1349 -0.0734 0.9453 0.152 Uiso 1 1 calc R . .
C78 C 0.2398(7) -0.0122(7) 0.9288(6) 0.091(4) Uani 1 1 d . . .
H78A H 0.2703 0.0203 0.9415 0.136 Uiso 1 1 calc R . .
H78B H 0.2105 0.0151 0.9075 0.136 Uiso 1 1 calc R . .
H78C H 0.2556 -0.0491 0.9023 0.136 Uiso 1 1 calc R . .
C85 C 0.2617(8) -0.0870(8) 1.0184(7) 0.110(5) Uani 1 1 d . . .
H85A H 0.2446 -0.1104 1.0531 0.165 Uiso 1 1 calc R . .
H85B H 0.2904 -0.0522 1.0316 0.165 Uiso 1 1 calc R . .
H85C H 0.2799 -0.1234 0.9932 0.165 Uiso 1 1 calc R . .
N6A N 0.1818(3) 0.3081(4) 1.0561(3) 0.0405(16) Uani 1 1 d . . .
H6A1 H 0.208 0.3323 1.0342 0.061 Uiso 1 1 calc R . .
H6A2 H 0.1522 0.2951 1.0324 0.061 Uiso 1 1 calc R . .
H6A3 H 0.198 0.2682 1.0721 0.061 Uiso 1 1 calc R . .
O1G O 0.0407(2) 0.2193(3) 1.0890(2) 0.0358(12) Uani 1 1 d . . .
O1L O -0.0181(3) 0.0718(3) 1.0112(4) 0.071(2) Uani 1 1 d . . .
O1M O -0.0215(3) 0.1883(4) 0.9824(3) 0.0575(16) Uani 1 1 d . . .
O2G O 0.0739(2) 0.3660(2) 1.0018(2) 0.0330(11) Uani 1 1 d . . .
O2L O 0.1218(2) 0.2439(3) 0.9600(3) 0.0449(13) Uani 1 1 d . . .
O2M O 0.0682(3) 0.2508(3) 0.8737(3) 0.0485(14) Uani 1 1 d . . .
O3G O 0.2208(2) 0.4018(2) 0.9577(2) 0.0331(12) Uani 1 1 d . . .
O3L O 0.1615(3) 0.3984(4) 0.8470(3) 0.0592(17) Uani 1 1 d . . .
O3M O 0.2474(3) 0.4278(3) 0.8010(3) 0.0513(15) Uani 1 1 d . . .
O4G O 0.3037(2) 0.2668(2) 1.0339(2) 0.0326(11) Uani 1 1 d . . .
O4L O 0.2785(3) 0.2247(3) 0.9187(3) 0.0523(16) Uani 1 1 d . . .
O4M O 0.3727(2) 0.1853(3) 0.9056(2) 0.0428(13) Uani 1 1 d . . .
O5G O 0.1931(2) 0.1697(2) 1.1103(2) 0.0337(12) Uani 1 1 d . . .
O5L O 0.2630(3) 0.0758(4) 1.0418(3) 0.0663(19) Uani 1 1 d . . .
O5M O 0.1846(3) 0.0055(3) 1.0222(3) 0.0521(16) Uani 1 1 d . . .
C7A C 0.4139(3) 0.4472(3) 0.8906(2) 0.118(5) Uani 1 1 d G . .
H7A1 H 0.3781 0.4655 0.9082 0.141 Uiso 1 1 calc R . .
H7A2 H 0.4454 0.4624 0.917 0.141 Uiso 1 1 calc R . .
C7B C 0.4213(2) 0.4795(3) 0.8375(2) 0.199(16) Uani 1 1 d G . .
F7C F 0.37091(19) 0.4680(3) 0.8052(2) 0.325(16) Uani 1 1 d G . .
F7D F 0.45454(19) 0.4399(2) 0.7919(2) 0.270(12) Uani 1 1 d G . .
F7E F 0.4310(2) 0.5487(2) 0.8212(2) 0.282(13) Uani 1 1 d G . .
O7F O 0.4117(3) 0.3732(3) 0.8911(2) 0.098(3) Uani 1 1 d G . .
H7F H 0.4248 0.3579 0.9233 0.147 Uiso 1 1 calc R . .
C8A C 0.4489(2) 0.4097(2) 0.6249(2) 0.094(6) Uani 0.8 1 d PG . .
C8B C 0.4870(2) 0.4154(3) 0.5693(2) 0.093(5) Uani 0.8 1 d PG . .
H8B1 H 0.4996 0.3668 0.5571 0.112 Uiso 0.8 1 calc PR . .
H8B2 H 0.4648 0.4364 0.536 0.112 Uiso 0.8 1 calc PR . .
F8C F 0.4001(2) 0.3675(3) 0.6172(2) 0.137(5) Uani 0.8 1 d PG . .
F8D F 0.4301(2) 0.4754(2) 0.6427(2) 0.122(4) Uani 0.8 1 d PG . .
F8E F 0.4760(2) 0.38018(19) 0.6723(2) 0.104(3) Uani 0.8 1 d PG . .
O8F O 0.5349(2) 0.4588(3) 0.5809(2) 0.098(4) Uani 0.8 1 d PG . .
H8F H 0.5295 0.5 0.5669 0.147 Uiso 0.8 1 calc PR . .
F1 F 0.4559(3) 0.6345(3) 0.8602(3) 0.091(5) Uiso 0.4 1 d PG . .
F3 F 0.4247(4) 0.6883(4) 0.9459(3) 0.124(7) Uiso 0.4 1 d PG . .
F2 F 0.5120(4) 0.6550(4) 0.9405(3) 0.114(6) Uiso 0.4 1 d PG . .
C2 C 0.4306(3) 0.5725(4) 0.9385(2) 0.095(10) Uiso 0.4 1 d PG . .
H2A H 0.3933 0.5629 0.9195 0.114 Uiso 0.4 1 calc PR . .
H2C H 0.4259 0.576 0.9822 0.114 Uiso 0.4 1 calc PR . .
O3 O 0.4787(3) 0.5141(4) 0.9195(2) 0.186(16) Uiso 0.4 1 d PG . .
H3 H 0.4855 0.487 0.9484 0.279 Uiso 0.4 1 calc PR . .
C1 C 0.4572(4) 0.6313(3) 0.9149(3) 0.083(8) Uiso 0.4 1 d PG . .

loop_
_atom_site_aniso_label
_atom_site_aniso_U_11
_atom_site_aniso_U_22
_atom_site_aniso_U_33
_atom_site_aniso_U_23
_atom_site_aniso_U_13
_atom_site_aniso_U_12
C1A 0.033(4) 0.041(4) 0.042(5) -0.005(4) 0.005(4) -0.006(3)
C1B 0.027(4) 0.030(4) 0.043(5) 0.006(3) -0.002(3) 0.004(3)
C1C 0.029(4) 0.029(4) 0.042(5) 0.005(3) -0.002(3) -0.004(3)
C1D 0.023(3) 0.036(4) 0.038(4) -0.002(3) 0.003(3) -0.003(3)
C1E 0.030(4) 0.033(4) 0.041(5) -0.006(3) 0.002(3) -0.003(3)
C1F 0.037(4) 0.036(4) 0.032(4) -0.008(3) -0.003(3) 0.003(3)
C1H 0.057(5) 0.039(4) 0.061(6) -0.001(4) -0.011(5) -0.017(4)
C1I 0.044(5) 0.043(5) 0.048(5) -0.004(4) 0.010(4) -0.002(4)
C1N 0.049(5) 0.043(4) 0.035(5) -0.006(4) 0.010(4) 0.006(4)
C1O 0.084(7) 0.099(8) 0.057(7) -0.041(6) 0.004(6) 0.007(7)
C1P 0.173(15) 0.087(8) 0.060(8) -0.018(7) -0.005(8) 0.061(9)
C1Q 0.098(8) 0.074(7) 0.060(7) -0.010(5) 0.033(6) -0.014(6)
C1Z 0.029(4) 0.035(4) 0.045(5) -0.001(3) -0.007(3) 0.001(3)
C2A 0.048(5) 0.032(4) 0.049(5) 0.002(4) 0.006(4) 0.012(3)
C2B 0.042(4) 0.031(4) 0.041(4) -0.002(3) 0.000(4) 0.003(3)
C2C 0.044(4) 0.034(4) 0.024(4) 0.002(3) 0.003(3) 0.005(3)
C2D 0.039(4) 0.026(3) 0.030(4) -0.006(3) -0.003(3) 0.006(3)
C2E 0.034(4) 0.037(4) 0.031(4) -0.003(3) -0.006(3) 0.006(3)
C2F 0.034(4) 0.048(5) 0.042(5) 0.008(4) 0.001(4) 0.012(4)
C2H 0.036(4) 0.037(4) 0.035(4) -0.011(3) -0.010(3) 0.002(3)
C2I 0.035(4) 0.043(4) 0.039(5) -0.006(4) 0.001(4) -0.002(4)
C2N 0.058(5) 0.042(4) 0.047(5) -0.022(4) 0.000(4) 0.002(4)
C2O 0.074(6) 0.038(4) 0.060(6) -0.012(4) 0.015(5) -0.004(4)
C2P 0.069(6) 0.049(5) 0.051(6) -0.006(4) 0.009(5) 0.005(4)
C2Q 0.091(8) 0.083(7) 0.057(7) -0.034(6) -0.026(6) 0.018(6)
C2R 0.051(5) 0.031(4) 0.068(6) -0.002(4) 0.025(5) 0.008(4)
C2Z 0.045(4) 0.031(4) 0.029(4) 0.003(3) 0.002(3) -0.002(3)
C3A 0.053(5) 0.028(4) 0.029(4) -0.005(3) 0.004(3) -0.004(3)
C3B 0.056(5) 0.021(3) 0.028(4) 0.001(3) -0.004(3) 0.002(3)
C3C 0.051(4) 0.031(4) 0.017(3) 0.003(3) -0.002(3) 0.004(3)
C3D 0.042(4) 0.021(3) 0.027(4) 0.001(3) 0.012(3) -0.006(3)
C3E 0.032(4) 0.029(3) 0.024(4) 0.001(3) 0.008(3) 0.002(3)
C3F 0.046(4) 0.023(3) 0.035(4) 0.002(3) 0.005(4) 0.002(3)
C3H 0.048(5) 0.039(4) 0.025(4) -0.003(3) 0.010(3) 0.001(4)
C3N 0.108(8) 0.038(5) 0.031(5) 0.001(4) -0.011(5) -0.015(5)
C3O 0.204(16) 0.033(5) 0.070(8) -0.007(5) -0.065(9) 0.005(7)
C3P 0.189(16) 0.107(10) 0.044(7) 0.014(7) 0.023(8) -0.053(11)
C3Q 0.113(9) 0.038(5) 0.038(5) 0.003(4) -0.009(5) 0.013(5)
C3R 0.059(5) 0.025(4) 0.037(4) -0.011(3) -0.002(4) -0.001(4)
C3S 0.142(11) 0.054(6) 0.071(8) -0.018(6) 0.001(8) -0.049(7)
C3HA 0.063(6) 0.020(4) 0.033(4) -0.009(3) 0.001(4) 0.004(4)
C3T 0.150(11) 0.053(6) 0.034(6) -0.016(4) 0.000(6) -0.008(7)
C3U 0.116(10) 0.063(7) 0.170(16) -0.074(9) -0.070(11) 0.038(7)
C3Z 0.044(4) 0.036(4) 0.032(4) -0.002(3) 0.005(3) 0.004(3)
C4A 0.041(4) 0.036(4) 0.034(4) -0.009(3) -0.002(3) 0.002(3)
C4B 0.038(4) 0.027(3) 0.036(4) -0.002(3) 0.001(3) -0.004(3)
C4C 0.034(4) 0.036(4) 0.025(4) -0.008(3) 0.001(3) 0.003(3)
C4D 0.027(4) 0.027(3) 0.027(4) -0.007(3) -0.002(3) 0.006(3)
C4E 0.030(4) 0.029(3) 0.032(4) -0.005(3) 0.000(3) 0.000(3)
C4F 0.047(4) 0.027(3) 0.035(4) 0.000(3) 0.004(4) 0.007(3)
C4H 0.033(4) 0.040(4) 0.027(4) -0.012(3) -0.007(3) 0.012(3)
C4I 0.044(5) 0.031(4) 0.033(4) -0.007(3) -0.004(4) 0.004(3)
C4N 0.068(6) 0.069(6) 0.024(4) -0.015(4) -0.001(4) -0.008(5)
C4O 0.136(11) 0.075(7) 0.037(6) 0.006(5) -0.015(6) 0.008(7)
C4P 0.061(6) 0.117(9) 0.046(6) -0.039(6) 0.006(5) 0.001(6)
C4Q 0.074(6) 0.077(7) 0.047(6) -0.025(5) 0.000(5) -0.001(5)
C4R 0.053(5) 0.033(4) 0.033(4) -0.008(3) -0.007(4) 0.001(4)
C4S 0.28(3) 0.079(8) 0.078(10) 0.010(7) -0.104(14) -0.053(12)
C4T 0.112(11) 0.151(13) 0.082(10) -0.047(9) -0.006(8) -0.075(11)
C4U 0.112(11) 0.216(19) 0.093(11) -0.115(13) -0.042(9) 0.066(12)
C4Z 0.036(4) 0.031(4) 0.033(4) -0.004(3) 0.007(3) 0.004(3)
C5A 0.044(4) 0.024(4) 0.037(4) 0.007(3) -0.010(4) 0.007(3)
C5B 0.040(4) 0.026(3) 0.028(4) 0.003(3) -0.003(3) 0.002(3)
C5C 0.047(5) 0.023(3) 0.032(4) -0.002(3) -0.003(3) 0.004(3)
C5D 0.039(4) 0.021(3) 0.027(4) -0.004(3) -0.003(3) 0.001(3)
C5E 0.048(4) 0.020(3) 0.029(4) -0.002(3) -0.009(3) -0.002(3)
C5F 0.041(4) 0.021(3) 0.038(4) 0.001(3) 0.001(3) 0.001(3)
C5Z 0.040(4) 0.025(3) 0.041(4) 0.003(3) -0.005(3) 0.000(3)
C6B 0.054(5) 0.054(5) 0.042(5) -0.008(4) 0.005(4) -0.002(4)
C6C 0.041(5) 0.086(7) 0.060(6) -0.022(5) -0.009(5) 0.020(5)
C6D 0.053(5) 0.063(5) 0.036(5) -0.005(4) 0.006(4) 0.008(4)
C6E 0.099(9) 0.086(8) 0.079(9) -0.029(7) 0.010(7) -0.011(7)
C34 0.051(5) 0.036(4) 0.037(4) -0.012(3) -0.007(4) -0.001(4)
C39 0.050(5) 0.039(4) 0.037(5) -0.007(3) 0.000(4) 0.000(4)
C51 0.051(4) 0.039(4) 0.023(4) 0.002(3) -0.007(3) 0.008(4)
C53 0.074(6) 0.043(5) 0.044(5) -0.017(4) 0.004(5) 0.003(4)
C54 0.088(7) 0.048(5) 0.034(5) -0.005(4) -0.008(4) 0.006(5)
C61 0.062(6) 0.086(7) 0.037(5) 0.005(5) -0.017(4) -0.008(5)
C65 0.087(7) 0.055(5) 0.037(5) 0.017(4) -0.013(5) -0.013(5)
C72 0.109(10) 0.088(8) 0.107(11) -0.067(8) 0.032(8) -0.023(8)
C78 0.136(11) 0.073(7) 0.063(7) -0.026(6) 0.021(8) -0.016(7)
C85 0.174(15) 0.075(8) 0.082(10) -0.027(7) -0.006(9) 0.049(9)
N6A 0.043(4) 0.041(3) 0.038(4) 0.013(3) -0.006(3) 0.003(3)
O1G 0.043(3) 0.032(3) 0.033(3) -0.001(2) -0.004(2) -0.004(2)
O1L 0.099(5) 0.039(3) 0.076(5) -0.022(3) 0.023(4) -0.009(3)
O1M 0.061(4) 0.066(4) 0.045(4) -0.012(3) 0.000(3) 0.003(3)
O2G 0.036(3) 0.029(2) 0.033(3) -0.007(2) -0.005(2) 0.001(2)
O2L 0.050(3) 0.041(3) 0.044(3) -0.006(3) 0.000(3) 0.005(3)
O2M 0.056(3) 0.048(3) 0.042(4) -0.015(3) -0.009(3) 0.004(3)
O3G 0.051(3) 0.025(2) 0.023(3) -0.003(2) 0.005(2) -0.002(2)
O3L 0.060(4) 0.079(4) 0.039(3) -0.022(3) -0.006(3) 0.003(3)
O3M 0.086(4) 0.045(3) 0.022(3) 0.004(2) -0.001(3) -0.010(3)
O4G 0.039(3) 0.030(2) 0.029(3) -0.006(2) -0.005(2) 0.002(2)
O4L 0.059(4) 0.061(4) 0.037(3) -0.019(3) -0.014(3) 0.018(3)
O4M 0.054(3) 0.052(3) 0.022(3) -0.011(2) 0.000(2) 0.012(3)
O5G 0.049(3) 0.025(2) 0.027(3) -0.006(2) -0.006(2) -0.006(2)
O5L 0.076(5) 0.058(4) 0.064(5) -0.031(3) 0.010(4) -0.004(3)
O5M 0.063(4) 0.040(3) 0.053(4) -0.028(3) 0.005(3) -0.008(3)
C7A 0.155(15) 0.093(10) 0.106(13) 0.019(9) -0.008(11) 0.020(10)
C7B 0.087(11) 0.24(3) 0.27(3) 0.17(3) 0.047(16) 0.057(15)
F7C 0.198(17) 0.53(4) 0.25(2) 0.19(3) -0.004(16) 0.07(2)
F7D 0.27(2) 0.29(2) 0.25(3) 0.078(19) 0.109(19) 0.075(18)
F7E 0.238(19) 0.32(2) 0.29(3) 0.21(2) 0.037(17) 0.070(17)
O7F 0.104(7) 0.108(7) 0.082(6) 0.009(5) -0.019(5) 0.006(5)
C8A 0.073(9) 0.036(7) 0.17(2) 0.010(9) -0.058(11) -0.004(6)
C8B 0.116(13) 0.065(8) 0.099(14) 0.003(9) -0.044(11) -0.025(9)
F8C 0.127(8) 0.085(6) 0.200(14) 0.018(7) -0.082(9) -0.047(6)
F8D 0.098(6) 0.054(5) 0.213(14) 0.003(6) -0.032(8) 0.011(4)
F8E 0.126(7) 0.082(6) 0.104(8) 0.024(5) -0.051(6) -0.024(5)
O8F 0.128(9) 0.051(5) 0.115(9) 0.007(6) -0.049(8) -0.021(6)

loop_
_atom_type_symbol
_atom_type_description
_atom_type_scat_dispersion_real
_atom_type_scat_dispersion_imag
_atom_type_scat_source
C C 0.006 0.003 'International Tables Vol C Tables 4.2.6.8 and 6.1.1.4'
H H 0 0 'International Tables Vol C Tables 4.2.6.8 and 6.1.1.4'
N N 0.01 0.005 'International Tables Vol C Tables 4.2.6.8 and 6.1.1.4'
O O 0.018 0.01 'International Tables Vol C Tables 4.2.6.8 and 6.1.1.4'
F F 0.028 0.017 'International Tables Vol C Tables 4.2.6.8 and 6.1.1.4'

loop_
_geom_angle_atom_site_label_1
_geom_angle_atom_site_label_2
_geom_angle_atom_site_label_3
_geom_angle
C1B C1A C1F 120
C1B C1A C1N 120.1(4)
C1F C1A C1N 119.8(4)
C1A C1B C1C 120
C1D C1C C1B 120
C1D C1C C1Z 120.5(4)
C1B C1C C1Z 119.5(4)
C1E C1D C1C 120
C1E C1D O1G 119.5(3)
C1C C1D O1G 120.5(3)
C1F C1E C1D 120
C1F C1E C5Z 119.1(4)
C1D C1E C5Z 120.8(4)
C1E C1F C1A 120
O1G C1H C1I 111.7(8)
O1M C1I O1L 125.5(9)
O1M C1I C1H 117.0(7)
O1L C1I C1H 117.2(8)
C1O C1N C1P 106.5(10)
C1O C1N C1A 109.7(7)
C1P C1N C1A 115.9(8)
C1O C1N C1Q 107.5(9)
C1P C1N C1Q 108.6(10)
C1A C1N C1Q 108.4(7)
C1C C1Z C2E 113.5(5)
C2B C2A C2F 120
C2B C2A C2R 119.7(4)
C2F C2A C2R 120.3(4)
C2C C2B C2A 120
C2B C2C C2D 120
C2B C2C C2Z 119.0(4)
C2D C2C C2Z 120.9(4)
C2E C2D C2C 120
C2E C2D O2G 120.5(3)
C2C C2D O2G 119.5(3)
C2D C2E C2F 120
C2D C2E C1Z 120.8(4)
C2F C2E C1Z 119.2(4)
C2E C2F C2A 120
O2G C2H C2I 107.7(6)
O2L C2I O2M 126.4(7)
O2L C2I C2H 124.5(7)
O2M C2I C2H 109.2(7)
O2M C2N C2Q 101.7(7)
O2M C2N C2P 109.9(7)
C2Q C2N C2P 111.9(9)
O2M C2N C2O 109.1(7)
C2Q C2N C2O 112.4(8)
C2P C2N C2O 111.5(8)
C2SA C2R C2U 114(2)
C2SA C2R C2UA 128.9(17)
C2U C2R C2UA 48.5(13)
C2SA C2R C2A 114.6(16)
C2U C2R C2A 108.1(12)
C2UA C2R C2A 116.5(9)
C2SA C2R C2TA 54.1(17)
C2U C2R C2TA 141.6(15)
C2UA C2R C2TA 106.3(12)
C2A C2R C2TA 109.7(11)
C2SA C2R C2T 109.6(19)
C2U C2R C2T 103.6(16)
C2UA C2R C2T 55.2(13)
C2A C2R C2T 105.6(11)
C2TA C2R C2T 59.1(14)
C2SA C2R C2S 56.5(18)
C2U C2R C2S 63.7(15)
C2UA C2R C2S 105.8(13)
C2A C2R C2S 109.1(10)
C2TA C2R C2S 109.4(13)
C2T C2R C2S 145.3(13)
C2R C2S C2U 54.0(13)
C2R C2U C2S 62.2(15)
C2TA C2SA C2R 69(2)
C2SA C2TA C2R 56.5(19)
C2C C2Z C3E 115.2(6)
C3B C3A C3F 120
C3B C3A C3R 118.0(4)
C3F C3A C3R 122.0(4)
C3C C3B C3A 120
C3B C3C C3D 120
C3B C3C C3Z 117.3(4)
C3D C3C C3Z 122.5(4)
C3E C3D C3C 120
C3E C3D O3G 118.9(3)
C3C C3D O3G 121.1(3)
C3D C3E C3F 120
C3D C3E C2Z 120.8(4)
C3F C3E C2Z 119.1(4)
C3E C3F C3A 120
O3G C3H C3HA 111.1(6)
O3M C3N C3Q 109.3(7)
O3M C3N C3P 102.7(9)
C3Q C3N C3P 111.2(10)
O3M C3N C3O 109.7(8)
C3Q C3N C3O 111.2(10)
C3P C3N C3O 112.4(11)
C3T C3R C3S 110.4(9)
C3T C3R C3U 111.0(11)
C3S C3R C3U 106.8(10)
C3T C3R C3A 109.3(6)
C3S C3R C3A 108.7(7)
C3U C3R C3A 110.6(7)
O3L C3HA O3M 127.8(8)
O3L C3HA C3H 125.5(7)
O3M C3HA C3H 106.7(7)
C4C C3Z C3C 114.3(5)
C4B C4A C4F 120
C4B C4A C4R 119.7(4)
C4F C4A C4R 120.2(4)
C4A C4B C4C 120
C4D C4C C4B 120
C4D C4C C3Z 121.4(4)
C4B C4C C3Z 118.6(4)
C4C C4D C4E 120
C4C C4D O4G 119.6(3)
C4E C4D O4G 120.4(3)
C4F C4E C4D 120
C4F C4E C4Z 118.8(4)
C4D C4E C4Z 121.1(4)
C4E C4F C4A 120
O4G C4H C4I 109.3(6)
O4L C4I O4M 126.9(7)
O4L C4I C4H 124.7(7)
O4M C4I C4H 108.4(6)
O4M C4N C4Q 108.6(8)
O4M C4N C4O 110.6(7)
C4Q C4N C4O 113.6(9)
O4M C4N C4P 101.0(7)
C4Q C4N C4P 110.6(8)
C4O C4N C4P 111.6(10)
C4S C4R C4U 110.0(14)
C4S C4R C4T 106.4(12)
C4U C4R C4T 106.9(13)
C4S C4R C4A 112.5(7)
C4U C4R C4A 108.9(7)
C4T C4R C4A 112.0(8)
C4E C4Z C5C 111.9(5)
C5B C5A C5F 120
C5B C5A C51 121.4(4)
C5F C5A C51 118.6(4)
C5A C5B C5C 120
C5D C5C C5B 120
C5D C5C C4Z 122.2(4)
C5B C5C C4Z 117.7(4)
O5G C5D C5E 121.3(3)
O5G C5D C5C 118.6(3)
C5E C5D C5C 120
C5F C5E C5D 120
C5F C5E C5Z 116.2(4)
C5D C5E C5Z 123.8(4)
C5E C5F C5A 120
C1E C5Z C5E 115.3(5)
C6C C6B N6A 118.3(7)
C6B C6C C6D 114.1(7)
C6C C6D C6E 117.8(9)
O5G C34 C39 113.7(7)
O5L C39 O5M 125.4(7)
O5L C39 C34 125.5(7)
O5M C39 C34 109.0(7)
C54 C51 C65 110.0(8)
C54 C51 C5A 109.1(6)
C65 C51 C5A 109.3(6)
C54 C51 C61 107.7(8)
C65 C51 C61 107.3(7)
C5A C51 C61 113.4(6)
C78 C53 O5M 112.8(8)
C78 C53 C72 112.8(11)
O5M C53 C72 102.3(8)
C78 C53 C85 109.7(11)
O5M C53 C85 108.6(8)
C72 C53 C85 110.4(11)
C1D O1G C1H 111.9(6)
C2D O2G C2H 113.7(5)
C2I O2M C2N 121.8(6)
C3D O3G C3H 115.9(5)
C3HA O3M C3N 121.7(8)
C4D O4G C4H 111.5(5)
C4I O4M C4N 120.9(6)
C5D O5G C34 117.8(5)
C39 O5M C53 122.8(7)
C7B C7A O7F 117.3
C7A C7B F7E 133.2
C7A C7B F7C 106.3
F7E C7B F7C 98.5
C7A C7B F7D 117.1
F7E C7B F7D 101.3
F7C C7B F7D 90.6
F8E C8A F8D 106.6
F8E C8A F8C 104.8
F8D C8A F8C 105.9
F8E C8A C8B 113.1
F8D C8A C8B 111.3
F8C C8A C8B 114.4
O8F C8B C8A 110.6
C1 C2 O3 96.6
F1 C1 C2 114.5
F1 C1 F2 113.3
C2 C1 F2 119.1
F1 C1 F3 115
C2 C1 F3 98.9
F2 C1 F3 93

loop_
_geom_bond_atom_site_label_1
_geom_bond_atom_site_label_2
_geom_bond_distance
C1A C1B 1.39
C1A C1F 1.39
C1A C1N 1.558(8)
C1B C1C 1.39
C1C C1D 1.39
C1C C1Z 1.533(9)
C1D C1E 1.39
C1D O1G 1.393(6)
C1E C1F 1.39
C1E C5Z 1.561(7)
C1H O1G 1.468(10)
C1H C1I 1.477(13)
C1I O1M 1.241(11)
C1I O1L 1.255(10)
C1N C1O 1.510(15)
C1N C1P 1.509(15)
C1N C1Q 1.579(14)
C1Z C2E 1.561(8)
C2A C2B 1.39
C2A C2F 1.39
C2A C2R 1.554(8)
C2B C2C 1.39
C2C C2D 1.39
C2C C2Z 1.537(8)
C2D C2E 1.39
C2D O2G 1.404(5)
C2E C2F 1.39
C2H O2G 1.420(9)
C2H C2I 1.503(11)
C2I O2L 1.216(10)
C2I O2M 1.323(10)
C2N O2M 1.487(10)
C2N C2Q 1.510(14)
C2N C2P 1.518(13)
C2N C2O 1.538(13)
C2R C2SA 1.39(4)
C2R C2U 1.47(3)
C2R C2UA 1.51(2)
C2R C2TA 1.56(3)
C2R C2T 1.61(3)
C2R C2S 1.61(3)
C2S C2U 1.63(4)
C2SA C2TA 1.35(4)
C2Z C3E 1.576(8)
C3A C3B 1.39
C3A C3F 1.39
C3A C3R 1.564(8)
C3B C3C 1.39
C3C C3D 1.39
C3C C3Z 1.576(8)
C3D C3E 1.39
C3D O3G 1.391(5)
C3E C3F 1.39
C3H O3G 1.438(9)
C3H C3HA 1.517(12)
C3N O3M 1.466(11)
C3N C3Q 1.495(13)
C3N C3P 1.532(19)
C3N C3O 1.575(19)
C3R C3T 1.497(14)
C3R C3S 1.516(15)
C3R C3U 1.553(15)
C3HA O3L 1.214(10)
C3HA O3M 1.329(11)
C3Z C4C 1.534(8)
C4A C4B 1.39
C4A C4F 1.39
C4A C4R 1.561(8)
C4B C4C 1.39
C4C C4D 1.39
C4D C4E 1.39
C4D O4G 1.394(6)
C4E C4F 1.39
C4E C4Z 1.542(8)
C4H O4G 1.443(9)
C4H C4I 1.503(11)
C4I O4L 1.232(10)
C4I O4M 1.341(10)
C4N O4M 1.492(10)
C4N C4Q 1.491(14)
C4N C4O 1.517(15)
C4N C4P 1.547(14)
C4R C4S 1.454(16)
C4R C4U 1.476(16)
C4R C4T 1.501(16)
C4Z C5C 1.577(8)
C5A C5B 1.39
C5A C5F 1.39
C5A C51 1.542(8)
C5B C5C 1.39
C5C C5D 1.39
C5D O5G 1.389(6)
C5D C5E 1.39
C5E C5F 1.39
C5E C5Z 1.565(8)
C6B C6C 1.434(14)
C6B N6A 1.492(11)
C6C C6D 1.512(13)
C6D C6E 1.536(17)
C34 O5G 1.441(9)
C34 C39 1.480(12)
C39 O5L 1.222(11)
C39 O5M 1.316(10)
C51 C54 1.496(12)
C51 C65 1.513(12)
C51 C61 1.555(13)
C53 C78 1.453(17)
C53 O5M 1.474(10)
C53 C72 1.519(16)
C53 C85 1.542(18)
C7A C7B 1.3189
C7A O7F 1.3503
C7B F7E 1.3302
C7B F7C 1.3753
C7B F7D 1.454
C8A F8E 1.3286
C8A F8D 1.3317
C8A F8C 1.3724
C8A C8B 1.5091
C8B O8F 1.3812
F1 C1 1.2052
F3 C1 1.4517
F2 C1 1.4473
C2 C1 1.3394
C2 O3 1.5918

loop_
_geom_hbond_atom_site_label_D
_geom_hbond_atom_site_label_H
_geom_hbond_atom_site_label_A
_geom_hbond_distance_DH
_geom_hbond_distance_HA
_geom_hbond_distance_DA
_geom_hbond_angle_DHA
_geom_hbond_site_symmetry_A
N6A H6A1 O3G 0.89 2.13 2.900(8) 144.8 .
N6A H6A1 O4G 0.89 2.5 2.946(8) 111.2 .
N6A H6A2 O2L 0.89 1.97 2.784(9) 150.6 .
N6A H6A2 O2G 0.89 2.32 2.951(8) 128 .
N6A H6A3 O5G 0.89 1.99 2.804(8) 151.9 .
O7F H7F O1M 0.82 1.98 2.767(8) 160.3 4
O8F H8F O1L 0.82 1.81 2.596(9) 159.4 3_554
